data_2214758
loop_
_publ_author_name
'G. Chakkaravarthi'
'A. Anthonysamy'
'V. Manivannan'
'S. Balasubramanian'

_publ_section_title
;
 2-Acetyl-4-methylphenyl methacrylate
;
_journal_coeditor_code IS2182
_journal_issue 8
_journal_name_full 'Acta Crystallographica Section E'
_journal_page_first o3404
_journal_page_last o3404
_journal_paper_doi 10.1107/S1600536807031960
_journal_volume 63
_journal_year 2007
_chemical_formula_iupac 'C13 H14 O3'
_chemical_formula_moiety 'C13 H14 O3'
_chemical_formula_sum 'C13 H14 O3'
_chemical_formula_weight 218.24
_chemical_name_systematic
;
2-Acetyl-4-methylphenyl methacrylate
;
_space_group_IT_number 2
_symmetry_cell_setting triclinic
_symmetry_space_group_name_Hall '-P 1'
_symmetry_space_group_name_H-M 'P -1'
_atom_sites_solution_hydrogens geom
_atom_sites_solution_primary direct
_atom_sites_solution_secondary difmap
_audit_creation_method SHELXL-97
_cell_angle_alpha 89.899(2)
_cell_angle_beta 85.111(3)
_cell_angle_gamma 76.090(2)
_cell_formula_units_Z 2
_cell_length_a 8.4619(3)
_cell_length_b 8.4810(4)
_cell_length_c 8.4929(3)
_cell_measurement_reflns_used 6575
_cell_measurement_temperature 295(2)
_cell_measurement_theta_max 29.395
_cell_measurement_theta_min 2.4745
_cell_volume 589.36(4)
_computing_cell_refinement APEX2
_computing_data_collection 'APEX2 (Bruker, 2004)'
_computing_data_reduction APEX2
_computing_molecular_graphics 'ORTEP-3 (Farrugia, 1997)'
_computing_publication_material SHELXL97
_computing_structure_refinement 'SHELXL97 (Sheldrick, 1997)'
_computing_structure_solution 'SHELXS97 (Sheldrick, 1997)'
_diffrn_ambient_temperature 295(2)
_diffrn_measured_fraction_theta_full 0.999
_diffrn_measured_fraction_theta_max 0.994
_diffrn_measurement_device_type 'Bruker APEX II'
_diffrn_measurement_method '\f and \w'
_diffrn_radiation_monochromator graphite
_diffrn_radiation_source 'fine-focus sealed tube'
_diffrn_radiation_type MoK\a
_diffrn_radiation_wavelength 0.71073
_diffrn_reflns_av_R_equivalents 0.0222
_diffrn_reflns_av_sigmaI/netI 0.0167
_diffrn_reflns_limit_h_max 11
_diffrn_reflns_limit_h_min -11
_diffrn_reflns_limit_k_max 11
_diffrn_reflns_limit_k_min -11
_diffrn_reflns_limit_l_max 11
_diffrn_reflns_limit_l_min -11
_diffrn_reflns_number 14784
_diffrn_reflns_theta_full 25.00
_diffrn_reflns_theta_max 30.10
_diffrn_reflns_theta_min 2.41
_diffrn_standards_interval_time 0
_diffrn_standards_number 0
_exptl_absorpt_coefficient_mu 0.087
_exptl_absorpt_correction_T_max 0.9871
_exptl_absorpt_correction_T_min 0.9223
_exptl_absorpt_correction_type multi-scan
_exptl_absorpt_process_details '(<i>SADABS</i>; Sheldrick, 1996)'
_exptl_crystal_colour colourless
_exptl_crystal_density_diffrn 1.230
_exptl_crystal_density_method 'not measured'
_exptl_crystal_description needle
_exptl_crystal_F_000 232
_exptl_crystal_size_max 0.25
_exptl_crystal_size_mid 0.16
_exptl_crystal_size_min 0.15
_refine_diff_density_max 0.228
_refine_diff_density_min -0.147
_refine_ls_extinction_method none
_refine_ls_goodness_of_fit_ref 1.050
_refine_ls_hydrogen_treatment constr
_refine_ls_matrix_type full
_refine_ls_number_parameters 148
_refine_ls_number_reflns 3427
_refine_ls_number_restraints 0
_refine_ls_restrained_S_all 1.050
_refine_ls_R_factor_all 0.0625
_refine_ls_R_factor_gt 0.0443
_refine_ls_shift/su_max 0.000
_refine_ls_shift/su_mean 0.000
_refine_ls_structure_factor_coef Fsqd
_refine_ls_weighting_details 'calc w=1/[\s^2^(Fo^2^)+(0.0751P)^2^+0.0589P] where P=(Fo^2^+2Fc^2^)/3'
_refine_ls_weighting_scheme calc
_refine_ls_wR_factor_gt 0.1346
_refine_ls_wR_factor_ref 0.1508
_reflns_number_gt 2434
_reflns_number_total 3427
_reflns_threshold_expression I>2sigma(I)
_cod_data_source_file is2182.cif
_cod_data_source_block I
_cod_depositor_comments
;
The following automatic conversions were performed:
'_symmetry_cell_setting' value 'Triclinic' changed to 'triclinic'
according to '/home/saulius/struct/CIF-dictionaries/cif_core.dic'
dictionary named 'cif_core.dic' version 2.4.1 from
2010-06-29.

'_geom_hbond_publ_flag' value 'Y' changed to 'y' according to
'/home/saulius/struct/CIF-dictionaries/cif_core.dic' dictionary named
'cif_core.dic' version 2.4.1 from 2010-06-29 (2 times).

Automatic conversion script
Id: cif_fix_enum 1527 2010-12-29 10:47:43Z saulius 

The following automatic conversions were performed:

'_symmetry_cell_setting' value 'Triclinic' changed to 'triclinic'
according to /home/saulius/struct/CIF-dictionaries/cif_core.dic
dictionary named 'cif_core.dic' version 2.4.1 from
2010-06-29.

'_geom_hbond_publ_flag' value 'Y' changed to 'y'
according to /home/saulius/struct/CIF-dictionaries/cif_core.dic
dictionary named 'cif_core.dic' version 2.4.1 from 2010-06-29 (2
times).

Automatic conversion script
Id: cif_fix_values 1715 2011-07-08 13:25:40Z adriana 
;
_cod_database_code 2214758
_cod_database_fobs_code 2214758

loop_
_symmetry_equiv_pos_as_xyz
'x, y, z'
'-x, -y, -z'

loop_
_atom_site_type_symbol
_atom_site_label
_atom_site_fract_x
_atom_site_fract_y
_atom_site_fract_z
_atom_site_U_iso_or_equiv
_atom_site_adp_type
_atom_site_calc_flag
_atom_site_refinement_flags
_atom_site_occupancy
C C1 -0.44662(18) 0.6979(2) 1.13671(19) 0.0725(4) Uani d . 1
H H1A -0.4721 0.5987 1.1055 0.109 Uiso calc R 1
H H1B -0.5421 0.7859 1.1352 0.109 Uiso calc R 1
H H1C -0.4113 0.6877 1.2415 0.109 Uiso calc R 1
C C2 -0.31230(14) 0.73148(16) 1.02360(15) 0.0522(3) Uani d . 1
C C3 -0.21210(14) 0.60821(14) 0.92885(14) 0.0477(3) Uani d . 1
H H3 -0.2296 0.5043 0.9373 0.057 Uiso calc R 1
C C4 -0.08662(13) 0.63235(13) 0.82175(13) 0.0449(3) Uani d . 1
C C5 -0.06243(14) 0.78974(14) 0.81322(14) 0.0478(3) Uani d . 1
C C6 -0.16081(16) 0.91501(15) 0.90530(17) 0.0568(3) Uani d . 1
H H6 -0.1440 1.0192 0.8973 0.068 Uiso calc R 1
C C7 -0.28434(16) 0.88544(16) 1.00941(16) 0.0585(3) Uani d . 1
H H7 -0.3501 0.9706 1.0712 0.070 Uiso calc R 1
C C8 0.01559(15) 0.49421(15) 0.72077(14) 0.0516(3) Uani d . 1
C C9 -0.0391(2) 0.33884(18) 0.7179(2) 0.0766(4) Uani d . 1
H H9A 0.0345 0.2624 0.6462 0.115 Uiso calc R 1
H H9B -0.1473 0.3599 0.6837 0.115 Uiso calc R 1
H H9C -0.0395 0.2947 0.8220 0.115 Uiso calc R 1
C C10 0.21145(15) 0.78578(13) 0.74115(14) 0.0491(3) Uani d . 1
C C11 0.32843(16) 0.81776(16) 0.61168(15) 0.0559(3) Uani d . 1
C C12 0.2755(2) 0.9218(2) 0.49656(18) 0.0742(4) Uani d . 1
H H12A 0.3497 0.9443 0.4177 0.089 Uiso calc R 1
H H12B 0.1647 0.9710 0.4960 0.089 Uiso calc R 1
C C13 0.4994(2) 0.7343(3) 0.6232(2) 0.0878(5) Uani d . 1
H H13A 0.5653 0.7611 0.5342 0.132 Uiso calc R 1
H H13B 0.5100 0.6190 0.6239 0.132 Uiso calc R 1
H H13C 0.5354 0.7679 0.7191 0.132 Uiso calc R 1
O O1 0.13873(12) 0.50525(13) 0.64342(12) 0.0701(3) Uani d . 1
O O2 0.05429(10) 0.82955(11) 0.70451(11) 0.0565(2) Uani d . 1
O O3 0.24860(11) 0.73175(12) 0.86701(10) 0.0609(3) Uani d . 1

loop_
_atom_site_aniso_label
_atom_site_aniso_U_11
_atom_site_aniso_U_22
_atom_site_aniso_U_33
_atom_site_aniso_U_12
_atom_site_aniso_U_13
_atom_site_aniso_U_23
C1 0.0567(8) 0.0888(10) 0.0656(9) -0.0089(7) 0.0051(6) 0.0065(7)
C2 0.0456(6) 0.0597(7) 0.0491(6) -0.0069(5) -0.0085(5) 0.0057(5)
C3 0.0475(6) 0.0458(6) 0.0509(6) -0.0114(4) -0.0102(5) 0.0061(5)
C4 0.0466(6) 0.0435(6) 0.0441(6) -0.0075(4) -0.0109(4) 0.0044(4)
C5 0.0473(6) 0.0480(6) 0.0488(6) -0.0110(5) -0.0104(5) 0.0109(5)
C6 0.0587(7) 0.0417(6) 0.0693(8) -0.0088(5) -0.0116(6) 0.0035(5)
C7 0.0541(7) 0.0534(7) 0.0623(7) -0.0009(5) -0.0073(6) -0.0059(6)
C8 0.0542(7) 0.0516(6) 0.0469(6) -0.0071(5) -0.0097(5) -0.0008(5)
C9 0.0955(11) 0.0539(8) 0.0798(10) -0.0197(7) 0.0012(8) -0.0135(7)
C10 0.0552(7) 0.0428(6) 0.0517(6) -0.0148(5) -0.0089(5) 0.0032(5)
C11 0.0593(7) 0.0576(7) 0.0531(7) -0.0195(5) -0.0027(5) -0.0004(5)
C12 0.0772(10) 0.0811(10) 0.0633(8) -0.0207(8) 0.0037(7) 0.0166(7)
C13 0.0616(9) 0.1160(14) 0.0836(11) -0.0185(9) -0.0028(8) 0.0156(10)
O1 0.0634(6) 0.0728(6) 0.0699(6) -0.0125(5) 0.0063(5) -0.0137(5)
O2 0.0539(5) 0.0589(5) 0.0584(5) -0.0158(4) -0.0088(4) 0.0195(4)
O3 0.0626(5) 0.0705(6) 0.0543(5) -0.0221(4) -0.0146(4) 0.0115(4)

loop_
_atom_type_symbol
_atom_type_description
_atom_type_scat_dispersion_real
_atom_type_scat_dispersion_imag
_atom_type_scat_source
C C 0.0033 0.0016 'International Tables Vol C Tables 4.2.6.8 and 6.1.1.4'
H H 0.0000 0.0000 'International Tables Vol C Tables 4.2.6.8 and 6.1.1.4'
O O 0.0106 0.0060 'International Tables Vol C Tables 4.2.6.8 and 6.1.1.4'

loop_
_geom_angle_atom_site_label_1
_geom_angle_atom_site_label_2
_geom_angle_atom_site_label_3
_geom_angle
C2 C1 H1A 109.5
C2 C1 H1B 109.5
H1A C1 H1B 109.5
C2 C1 H1C 109.5
H1A C1 H1C 109.5
H1B C1 H1C 109.5
C7 C2 C3 117.54(12)
C7 C2 C1 121.73(12)
C3 C2 C1 120.73(12)
C2 C3 C4 123.21(11)
C2 C3 H3 118.4
C4 C3 H3 118.4
C3 C4 C5 116.97(10)
C3 C4 C8 120.52(10)
C5 C4 C8 122.51(11)
C6 C5 O2 116.93(10)
C6 C5 C4 121.12(11)
O2 C5 C4 121.82(10)
C5 C6 C7 119.87(11)
C5 C6 H6 120.1
C7 C6 H6 120.1
C6 C7 C2 121.29(11)
C6 C7 H7 119.4
C2 C7 H7 119.4
O1 C8 C4 121.97(11)
O1 C8 C9 120.02(12)
C4 C8 C9 118.01(12)
C8 C9 H9A 109.5
C8 C9 H9B 109.5
H9A C9 H9B 109.5
C8 C9 H9C 109.5
H9A C9 H9C 109.5
H9B C9 H9C 109.5
O3 C10 O2 122.57(11)
O3 C10 C11 124.75(11)
O2 C10 C11 112.64(10)
C12 C11 C13 124.25(13)
C12 C11 C10 120.27(13)
C13 C11 C10 115.45(12)
C11 C12 H12A 120.0
C11 C12 H12B 120.0
H12A C12 H12B 120.0
C11 C13 H13A 109.5
C11 C13 H13B 109.5
H13A C13 H13B 109.5
C11 C13 H13C 109.5
H13A C13 H13C 109.5
H13B C13 H13C 109.5
C10 O2 C5 116.49(9)

loop_
_geom_bond_atom_site_label_1
_geom_bond_atom_site_label_2
_geom_bond_distance
C1 C2 1.5048(19)
C1 H1A 0.9600
C1 H1B 0.9600
C1 H1C 0.9600
C2 C7 1.3851(19)
C2 C3 1.3856(17)
C3 C4 1.3913(16)
C3 H3 0.9300
C4 C5 1.3991(16)
C4 C8 1.4986(16)
C5 C6 1.3784(18)
C5 O2 1.3948(14)
C6 C7 1.3802(19)
C6 H6 0.9300
C7 H7 0.9300
C8 O1 1.2067(16)
C8 C9 1.4988(19)
C9 H9A 0.9600
C9 H9B 0.9600
C9 H9C 0.9600
C10 O3 1.1990(14)
C10 O2 1.3550(14)
C10 C11 1.4849(18)
C11 C12 1.348(2)
C11 C13 1.462(2)
C12 H12A 0.9300
C12 H12B 0.9300
C13 H13A 0.9600
C13 H13B 0.9600
C13 H13C 0.9600

loop_
_geom_hbond_atom_site_label_D
_geom_hbond_atom_site_label_H
_geom_hbond_atom_site_label_A
_geom_hbond_site_symmetry_A
_geom_hbond_distance_DH
_geom_hbond_distance_HA
_geom_hbond_distance_DA
_geom_hbond_angle_DHA
_geom_hbond_publ_flag
C12 H12B O2 . 0.93 2.39 2.7147(17) 101 y
C13 H13C Cg 1_455 0.96 3.00 3.8415(19) 148 y

loop_
_geom_torsion_atom_site_label_1
_geom_torsion_atom_site_label_2
_geom_torsion_atom_site_label_3
_geom_torsion_atom_site_label_4
_geom_torsion
C7 C2 C3 C4 -0.01(18)
C1 C2 C3 C4 179.70(11)
C2 C3 C4 C5 0.67(17)
C2 C3 C4 C8 -178.98(10)
C3 C4 C5 C6 -1.06(17)
C8 C4 C5 C6 178.59(10)
C3 C4 C5 O2 -176.70(9)
C8 C4 C5 O2 2.94(17)
O2 C5 C6 C7 176.65(11)
C4 C5 C6 C7 0.80(19)
C5 C6 C7 C2 -0.10(19)
C3 C2 C7 C6 -0.29(19)
C1 C2 C7 C6 180.00(12)
C3 C4 C8 O1 -169.44(11)
C5 C4 C8 O1 10.93(18)
C3 C4 C8 C9 10.45(17)
C5 C4 C8 C9 -169.18(12)
O3 C10 C11 C12 -159.54(14)
O2 C10 C11 C12 18.37(17)
O3 C10 C11 C13 18.45(19)
O2 C10 C11 C13 -163.65(13)
O3 C10 O2 C5 -7.91(17)
C11 C10 O2 C5 174.13(10)
C6 C5 O2 C10 105.59(12)
C4 C5 O2 C10 -78.59(14)

loop_
_cod_related_entry_id
_cod_related_entry_database
_cod_related_entry_code
1 ChemSpider 21123835
